data_7704161
loop_
_publ_author_name
'Xu, Hao'
'Zeng, Xianghua'
'Pan, Wei'
'Zhang, Junyong'
'Cao, Yangzheng'
'Guo, Haiyang'
'Xie, Jingli'

_publ_section_title
;
 Structural diversity of metal-organic frameworks based on a chalcone
 dicarboxylic acid ligand.
;
_journal_issue 18
_journal_name_full 'Dalton transactions (Cambridge, England : 2003)'
_journal_page_first 5783
_journal_page_last 5786
_journal_paper_doi 10.1039/d0dt00654h
_journal_volume 49
_journal_year 2020
_chemical_formula_moiety 'C22 H18 Cd O6'
_chemical_formula_sum 'C22 H18 Cd O6'
_chemical_formula_weight 490.76
_space_group_crystal_system monoclinic
_space_group_IT_number 14
_space_group_name_Hall '-P 2yn'
_space_group_name_H-M_alt 'P 1 21/n 1'
_atom_sites_solution_hydrogens mixed
_atom_sites_solution_primary direct
_audit_creation_date 2020-03-19
_audit_creation_method
;
Olex2 1.2
(compiled 2018.05.29 svn.r3508 for OlexSys, GUI svn.r5506)
;
_audit_update_record
;
2020-03-19 deposited with the CCDC.	2020-04-22 downloaded from the CCDC.
;
_cell_angle_alpha 90
_cell_angle_beta 96.052(3)
_cell_angle_gamma 90
_cell_formula_units_Z 4
_cell_length_a 5.99377(17)
_cell_length_b 20.9969(6)
_cell_length_c 14.6167(5)
_cell_measurement_reflns_used 2699
_cell_measurement_temperature 296(2)
_cell_measurement_theta_max 72.1780
_cell_measurement_theta_min 4.2250
_cell_volume 1829.27(10)
_computing_cell_refinement
;
CrysAlisPro, Agilent Technologies,
Version 1.171.37.35 (release 13-08-2014 CrysAlis171 .NET)
(compiled Aug 13 2014,18:06:01)
;
_computing_data_collection
;
CrysAlisPro, Agilent Technologies,
Version 1.171.37.35 (release 13-08-2014 CrysAlis171 .NET)
(compiled Aug 13 2014,18:06:01)
;
_computing_data_reduction
;
CrysAlisPro, Agilent Technologies,
Version 1.171.37.35 (release 13-08-2014 CrysAlis171 .NET)
(compiled Aug 13 2014,18:06:01)
;
_computing_molecular_graphics 'Olex2 (Dolomanov et al., 2009)'
_computing_publication_material 'Olex2 (Dolomanov et al., 2009)'
_computing_structure_refinement 'ShelXL (Sheldrick, 2015)'
_computing_structure_solution 'SIR2004 (Burla et al.,  2007)'
_diffrn_ambient_temperature 296(2)
_diffrn_detector 'CCD plate'
_diffrn_detector_area_resol_mean 16.0802
_diffrn_detector_type Eos
_diffrn_measured_fraction_theta_full 0.995
_diffrn_measured_fraction_theta_max 0.978
_diffrn_measurement_details
;
#__ type_ start__ end____ width___ exp.time_
  1 omega   -3.00   50.00   1.0000   25.0000
omega____ theta____ kappa____ phi______ frames
    -       36.5827  -38.0000   90.0000 53

#__ type_ start__ end____ width___ exp.time_
  2 omega   83.00  108.00   1.0000   25.0000
omega____ theta____ kappa____ phi______ frames
    -       36.5827  178.0000  -60.0000 25

#__ type_ start__ end____ width___ exp.time_
  3 omega  -23.00   63.00   1.0000   25.0000
omega____ theta____ kappa____ phi______ frames
    -       36.5827  -77.0000    0.0000 86

#__ type_ start__ end____ width___ exp.time_
  4 omega    8.00   35.00   1.0000   25.0000
omega____ theta____ kappa____ phi______ frames
    -       36.5827  -99.0000  -30.0000 27

#__ type_ start__ end____ width___ exp.time_
  5 omega   68.00   94.00   1.0000   25.0000
omega____ theta____ kappa____ phi______ frames
    -       36.5827   38.0000  150.0000 26

#__ type_ start__ end____ width___ exp.time_
  6 omega   56.00  104.00   1.0000   25.0000
omega____ theta____ kappa____ phi______ frames
    -       36.5827   38.0000   60.0000 48

#__ type_ start__ end____ width___ exp.time_
  7 omega   35.00   71.00   1.0000   25.0000
omega____ theta____ kappa____ phi______ frames
    -       36.5827  -99.0000  -60.0000 36

#__ type_ start__ end____ width___ exp.time_
  8 omega   -3.00   32.00   1.0000   25.0000
omega____ theta____ kappa____ phi______ frames
    -       36.5827  -99.0000  -60.0000 35

#__ type_ start__ end____ width___ exp.time_
  9 omega   18.00   54.00   1.0000   25.0000
omega____ theta____ kappa____ phi______ frames
    -       36.5827   38.0000  150.0000 36

#__ type_ start__ end____ width___ exp.time_
 10 omega   93.00  134.00   1.0000   35.0000
omega____ theta____ kappa____ phi______ frames
    -      108.0000   61.0000  -30.0000 41

#__ type_ start__ end____ width___ exp.time_
 11 omega   43.00   90.00   1.0000   35.0000
omega____ theta____ kappa____ phi______ frames
    -      108.0000  -30.0000   90.0000 47

#__ type_ start__ end____ width___ exp.time_
 12 omega   94.00  175.00   1.0000   35.0000
omega____ theta____ kappa____ phi______ frames
    -      108.0000   61.0000   90.0000 81

#__ type_ start__ end____ width___ exp.time_
 13 omega   46.00   83.00   1.0000   35.0000
omega____ theta____ kappa____ phi______ frames
    -      108.0000  -95.0000  -30.0000 37

#__ type_ start__ end____ width___ exp.time_
 14 omega   66.00   92.00   1.0000   35.0000
omega____ theta____ kappa____ phi______ frames
    -      108.0000  178.0000  -60.0000 26

#__ type_ start__ end____ width___ exp.time_
 15 omega   41.00   70.00   1.0000   35.0000
omega____ theta____ kappa____ phi______ frames
    -      108.0000  -30.0000    0.0000 29

#__ type_ start__ end____ width___ exp.time_
 16 omega   45.00   84.00   1.0000   35.0000
omega____ theta____ kappa____ phi______ frames
    -      108.0000  -95.0000  120.0000 39

#__ type_ start__ end____ width___ exp.time_
 17 omega  101.00  150.00   1.0000   35.0000
omega____ theta____ kappa____ phi______ frames
    -      108.0000  178.0000  -60.0000 49

#__ type_ start__ end____ width___ exp.time_
 18 omega   57.00  108.00   1.0000   35.0000
omega____ theta____ kappa____ phi______ frames
    -      108.0000  -95.0000 -120.0000 51

#__ type_ start__ end____ width___ exp.time_
 19 omega  104.00  143.00   1.0000   35.0000
omega____ theta____ kappa____ phi______ frames
    -      108.0000  111.0000  -90.0000 39

#__ type_ start__ end____ width___ exp.time_
 20 omega   55.00  126.00   1.0000   35.0000
omega____ theta____ kappa____ phi______ frames
    -      108.0000  -61.0000  -30.0000 71
;
_diffrn_measurement_device 'four-circle diffractometer'
_diffrn_measurement_device_type 'Xcalibur, Eos, Gemini'
_diffrn_measurement_method '\w scans'
_diffrn_orient_matrix_UB_11 0.0649498000
_diffrn_orient_matrix_UB_12 0.0198551000
_diffrn_orient_matrix_UB_13 0.1007576000
_diffrn_orient_matrix_UB_21 0.0222924000
_diffrn_orient_matrix_UB_22 0.0697242000
_diffrn_orient_matrix_UB_23 -0.0306478000
_diffrn_orient_matrix_UB_31 -0.2491290000
_diffrn_orient_matrix_UB_32 0.0114242000
_diffrn_orient_matrix_UB_33 0.0118866000
_diffrn_radiation_monochromator graphite
_diffrn_radiation_probe x-ray
_diffrn_radiation_type CuK\a
_diffrn_radiation_wavelength 1.54184
_diffrn_reflns_av_R_equivalents 0.0327
_diffrn_reflns_av_unetI/netI 0.0430
_diffrn_reflns_Laue_measured_fraction_full 0.995
_diffrn_reflns_Laue_measured_fraction_max 0.978
_diffrn_reflns_limit_h_max 4
_diffrn_reflns_limit_h_min -7
_diffrn_reflns_limit_k_max 25
_diffrn_reflns_limit_k_min -25
_diffrn_reflns_limit_l_max 16
_diffrn_reflns_limit_l_min -18
_diffrn_reflns_number 7178
_diffrn_reflns_point_group_measured_fraction_full 0.995
_diffrn_reflns_point_group_measured_fraction_max 0.978
_diffrn_reflns_theta_full 67.684
_diffrn_reflns_theta_max 72.207
_diffrn_reflns_theta_min 6.089
_diffrn_source 'Enhance (Cu) X-ray Source'
_exptl_absorpt_coefficient_mu 9.909
_exptl_absorpt_correction_T_max 1.00000
_exptl_absorpt_correction_T_min 0.53512
_exptl_absorpt_correction_type multi-scan
_exptl_absorpt_process_details
;
CrysAlisPro, Agilent Technologies,
Version 1.171.37.35 (release 13-08-2014 CrysAlis171 .NET)
(compiled Aug 13 2014,18:06:01)
Empirical absorption correction using spherical harmonics,
 implemented in SCALE3 ABSPACK scaling algorithm.
;
_exptl_crystal_colour yellow
_exptl_crystal_density_diffrn 1.782
_exptl_crystal_description block
_exptl_crystal_F_000 984
_exptl_crystal_size_max 0.13
_exptl_crystal_size_mid 0.10
_exptl_crystal_size_min 0.05
_refine_diff_density_max 3.803
_refine_diff_density_min -1.113
_refine_diff_density_rms 0.210
_refine_ls_extinction_method none
_refine_ls_goodness_of_fit_ref 1.176
_refine_ls_hydrogen_treatment constr
_refine_ls_matrix_type full
_refine_ls_number_parameters 263
_refine_ls_number_reflns 3530
_refine_ls_number_restraints 0
_refine_ls_restrained_S_all 1.176
_refine_ls_R_factor_all 0.0819
_refine_ls_R_factor_gt 0.0730
_refine_ls_shift/su_max 0.000
_refine_ls_shift/su_mean 0.000
_refine_ls_structure_factor_coef Fsqd
_refine_ls_weighting_details
;
 w=1/[\s^2^(Fo^2^)+(0.1055P)^2^+7.1969P]
 where P=(Fo^2^+2Fc^2^)/3
;
_refine_ls_weighting_scheme calc
_refine_ls_wR_factor_gt 0.1921
_refine_ls_wR_factor_ref 0.1999
_reflns_Friedel_coverage 0.000
_reflns_number_gt 3027
_reflns_number_total 3530
_reflns_threshold_expression 'I > 2\s(I)'
_cod_data_source_file d0dt00654h2.cif
_cod_data_source_block 3
_cod_depositor_comments 'Adding full bibliography for 7704160--7704162.cif.'
_cod_database_code 7704161
_shelxl_version_number 2013-2
_chemical_oxdiff_formula 'Cd C H O N'
_shelx_space_group_comment
;
The symmetry employed for this shelxl refinement is uniquely defined
by the following loop, which should always be used as a source of
symmetry information in preference to the above space-group names.
They are only intended as comments.
;
_reflns_odcompleteness_completeness 99.64
_reflns_odcompleteness_iscentric 1
_reflns_odcompleteness_theta 66.97
_olex2_refinement_description
;
1. Fixed Uiso
 At 1.2 times of:
  All C(H) groups, All C(H,H) groups
 At 1.5 times of:
  All O(H,H) groups
2.a Rotating group:
 O1W(H1WA,H1WB)
2.b Secondary CH2 refined with riding coordinates:
 C14(H14A,H14B), C12(H12A,H12B), C13(H13A,H13B)
2.c Aromatic/amide H refined with riding coordinates:
 C4(H4), C3(H3), C7(H7), C8(H8), C15(H15), C18(H18), C21(H21), C20(H20),
 C6(H6), C17(H17)
;
_olex2_submission_special_instructions 'No special instructions were received'

loop_
_space_group_symop_operation_xyz
'x, y, z'
'-x+1/2, y+1/2, -z+1/2'
'-x, -y, -z'
'x-1/2, -y-1/2, z-1/2'

loop_
_atom_site_label
_atom_site_type_symbol
_atom_site_fract_x
_atom_site_fract_y
_atom_site_fract_z
_atom_site_U_iso_or_equiv
_atom_site_adp_type
_atom_site_occupancy
_atom_site_site_symmetry_order
_atom_site_calc_flag
_atom_site_refinement_flags_posn
_atom_site_refinement_flags_adp
_atom_site_refinement_flags_occupancy
_atom_site_disorder_assembly
_atom_site_disorder_group
Cd1 Cd 0.62330(8) -0.04339(2) 0.39486(4) 0.0295(2) Uani 1 1 d . . . . .
O2 O 0.3288(10) 0.0449(2) 0.4436(4) 0.0385(13) Uani 1 1 d . . . . .
O3 O 0.3447(9) 0.8751(3) 0.4128(4) 0.0354(12) Uani 1 1 d . . . . .
O5 O 0.0631(9) 0.4587(2) 0.2648(4) 0.0333(12) Uani 1 1 d . . . . .
O4 O 0.6717(9) 0.8524(3) 0.3662(4) 0.0392(13) Uani 1 1 d . . . . .
O1 O 0.6312(10) 0.0603(3) 0.3720(5) 0.0414(14) Uani 1 1 d . . . . .
O1W O 0.9939(10) -0.0402(3) 0.3747(5) 0.0465(16) Uani 1 1 d . . . . .
H1WA H 1.0630 -0.0748 0.3962 0.070 Uiso 1 1 d GR . . . .
H1WB H 1.0589 -0.0075 0.4038 0.070 Uiso 1 1 d GR . . . .
C1 C 0.4551(13) 0.0814(4) 0.4016(5) 0.0335(17) Uani 1 1 d . . . . .
C22 C 0.4829(14) 0.8351(4) 0.3861(5) 0.0317(16) Uani 1 1 d . . . . .
C2 C 0.3989(12) 0.1500(3) 0.3883(5) 0.0287(15) Uani 1 1 d . . . . .
C11 C 0.3697(12) 0.5189(4) 0.3326(5) 0.0271(14) Uani 1 1 d . . . . .
C9 C 0.3635(12) 0.3967(3) 0.3349(5) 0.0288(15) Uani 1 1 d . . . . .
C5 C 0.2945(12) 0.2790(4) 0.3564(5) 0.0307(15) Uani 1 1 d . . . . .
C10 C 0.2522(12) 0.4580(3) 0.3065(5) 0.0244(14) Uani 1 1 d . . . . .
C4 C 0.4941(13) 0.2526(4) 0.3323(6) 0.0333(17) Uani 1 1 d . . . . .
H4 H 0.5946 0.2784 0.3051 0.040 Uiso 1 1 calc R . . . .
C3 C 0.5444(13) 0.1907(4) 0.3473(6) 0.0340(17) Uani 1 1 d . . . . .
H3 H 0.6785 0.1746 0.3301 0.041 Uiso 1 1 calc R . . . .
C7 C 0.2000(14) 0.1749(4) 0.4135(6) 0.0347(17) Uani 1 1 d . . . . .
H7 H 0.1014 0.1491 0.4417 0.042 Uiso 1 1 calc R . . . .
C8 C 0.2310(12) 0.3452(4) 0.3361(5) 0.0293(15) Uani 1 1 d . . . . .
H8 H 0.0782 0.3526 0.3222 0.035 Uiso 1 1 calc R . . . .
C19 C 0.4233(12) 0.7663(3) 0.3793(5) 0.0291(15) Uani 1 1 d . . . . .
C14 C 0.6118(12) 0.3972(4) 0.3619(6) 0.0360(17) Uani 1 1 d . . . . .
H14A H 0.6530 0.3600 0.3993 0.043 Uiso 1 1 calc R . . . .
H14B H 0.6892 0.3947 0.3070 0.043 Uiso 1 1 calc R . . . .
C15 C 0.2417(13) 0.5712(4) 0.3329(5) 0.0312(16) Uani 1 1 d . . . . .
H15 H 0.0885 0.5649 0.3183 0.037 Uiso 1 1 calc R . . . .
C16 C 0.3102(12) 0.6365(4) 0.3528(5) 0.0323(16) Uani 1 1 d . . . . .
C12 C 0.6188(12) 0.5160(4) 0.3624(6) 0.0338(17) Uani 1 1 d . . . . .
H12A H 0.6998 0.5185 0.3085 0.041 Uiso 1 1 calc R . . . .
H12B H 0.6614 0.5525 0.4010 0.041 Uiso 1 1 calc R . . . .
C18 C 0.5672(14) 0.7251(4) 0.3425(7) 0.0395(19) Uani 1 1 d . . . . .
H18 H 0.7042 0.7402 0.3271 0.047 Uiso 1 1 calc R . . . .
C21 C 0.1695(13) 0.6794(4) 0.3928(6) 0.0356(17) Uani 1 1 d . . . . .
H21 H 0.0360 0.6645 0.4120 0.043 Uiso 1 1 calc R . . . .
C20 C 0.2224(14) 0.7424(4) 0.4043(6) 0.0369(18) Uani 1 1 d . . . . .
H20 H 0.1224 0.7697 0.4292 0.044 Uiso 1 1 calc R . . . .
C6 C 0.1491(13) 0.2382(4) 0.3966(6) 0.0360(18) Uani 1 1 d . . . . .
H6 H 0.0136 0.2542 0.4124 0.043 Uiso 1 1 calc R . . . .
C13 C 0.6855(14) 0.4559(4) 0.4145(6) 0.0377(18) Uani 1 1 d . . . . .
H13A H 0.8473 0.4551 0.4284 0.045 Uiso 1 1 calc R . . . .
H13B H 0.6198 0.4561 0.4724 0.045 Uiso 1 1 calc R . . . .
C17 C 0.5139(13) 0.6618(4) 0.3278(6) 0.0364(18) Uani 1 1 d . . . . .
H17 H 0.6133 0.6354 0.3010 0.044 Uiso 1 1 calc R . . . .

loop_
_atom_site_aniso_label
_atom_site_aniso_U_11
_atom_site_aniso_U_22
_atom_site_aniso_U_33
_atom_site_aniso_U_23
_atom_site_aniso_U_13
_atom_site_aniso_U_12
Cd1 0.0282(3) 0.0165(3) 0.0439(4) -0.0007(2) 0.0037(2) -0.00041(18)
O2 0.043(3) 0.020(3) 0.051(3) 0.007(2) -0.004(3) -0.006(2)
O3 0.039(3) 0.018(3) 0.048(3) -0.003(2) 0.001(2) 0.001(2)
O5 0.033(3) 0.019(3) 0.047(3) -0.002(2) -0.001(2) -0.0003(19)
O4 0.037(3) 0.024(3) 0.055(3) 0.003(2) -0.004(2) -0.006(2)
O1 0.044(3) 0.019(3) 0.061(4) -0.004(3) 0.004(3) 0.005(2)
O1W 0.031(3) 0.027(3) 0.082(5) -0.004(3) 0.005(3) -0.002(2)
C1 0.036(4) 0.026(4) 0.036(4) 0.001(3) -0.006(3) -0.005(3)
C22 0.045(4) 0.022(4) 0.027(4) 0.002(3) -0.002(3) -0.002(3)
C2 0.037(4) 0.016(3) 0.032(4) 0.000(3) -0.004(3) 0.001(3)
C11 0.030(3) 0.019(3) 0.032(4) -0.001(3) 0.004(3) -0.002(3)
C9 0.029(3) 0.019(3) 0.038(4) 0.000(3) 0.003(3) 0.002(3)
C5 0.033(4) 0.024(4) 0.035(4) 0.000(3) 0.005(3) 0.002(3)
C10 0.026(3) 0.014(3) 0.033(4) 0.001(3) 0.005(3) 0.000(2)
C4 0.037(4) 0.021(4) 0.045(4) 0.000(3) 0.017(3) -0.001(3)
C3 0.038(4) 0.022(4) 0.043(4) 0.001(3) 0.010(3) 0.004(3)
C7 0.038(4) 0.028(4) 0.038(4) 0.007(3) 0.006(3) -0.002(3)
C8 0.029(3) 0.023(4) 0.035(4) -0.001(3) 0.005(3) 0.000(3)
C19 0.030(3) 0.018(4) 0.039(4) 0.000(3) 0.005(3) 0.001(3)
C14 0.031(4) 0.024(4) 0.053(5) -0.003(3) 0.002(3) 0.006(3)
C15 0.031(4) 0.021(4) 0.041(4) -0.001(3) 0.004(3) 0.002(3)
C16 0.031(4) 0.023(4) 0.043(4) 0.000(3) 0.000(3) -0.002(3)
C12 0.028(4) 0.017(4) 0.056(5) -0.003(3) 0.006(3) -0.002(3)
C18 0.040(4) 0.019(4) 0.064(6) 0.002(4) 0.028(4) -0.003(3)
C21 0.029(4) 0.025(4) 0.053(5) -0.004(3) 0.008(3) -0.001(3)
C20 0.038(4) 0.022(4) 0.053(5) -0.001(3) 0.013(4) 0.002(3)
C6 0.029(4) 0.028(4) 0.051(5) 0.005(3) 0.008(3) 0.003(3)
C13 0.032(4) 0.034(5) 0.046(5) 0.001(3) 0.000(3) 0.007(3)
C17 0.034(4) 0.021(4) 0.057(5) -0.001(3) 0.016(4) 0.002(3)

loop_
_atom_type_symbol
_atom_type_description
_atom_type_scat_dispersion_real
_atom_type_scat_dispersion_imag
_atom_type_scat_source
C C 0.0181 0.0091 'International Tables Vol C Tables 4.2.6.8 and 6.1.1.4'
H H 0.0000 0.0000 'International Tables Vol C Tables 4.2.6.8 and 6.1.1.4'
Cd Cd 0.1185 4.6533 'International Tables Vol C Tables 4.2.6.8 and 6.1.1.4'
O O 0.0492 0.0322 'International Tables Vol C Tables 4.2.6.8 and 6.1.1.4'

loop_
_geom_angle_atom_site_label_1
_geom_angle_atom_site_label_2
_geom_angle_atom_site_label_3
_geom_angle
_geom_angle_site_symmetry_1
_geom_angle_site_symmetry_3
_geom_angle_publ_flag
O2 Cd1 O3 83.94(19) 3_656 1_545 ?
O2 Cd1 O5 160.3(2) 3_656 2_545 ?
O2 Cd1 C22 92.3(2) 3_656 1_545 ?
O3 Cd1 O5 82.36(18) 1_545 2_545 ?
O3 Cd1 C22 28.2(2) 1_545 1_545 ?
O5 Cd1 C22 82.20(19) 2_545 1_545 ?
O4 Cd1 O2 99.8(2) 1_545 3_656 ?
O4 Cd1 O3 55.80(19) 1_545 1_545 ?
O4 Cd1 O5 84.05(19) 1_545 2_545 ?
O4 Cd1 O1W 81.8(2) 1_545 . ?
O4 Cd1 C22 27.6(2) 1_545 1_545 ?
O1 Cd1 O2 99.4(2) . 3_656 ?
O1 Cd1 O3 137.7(2) . 1_545 ?
O1 Cd1 O5 81.6(2) . 2_545 ?
O1 Cd1 O4 157.8(2) . 1_545 ?
O1 Cd1 O1W 85.1(2) . . ?
O1 Cd1 C22 160.5(2) . 1_545 ?
O1W Cd1 O2 96.5(2) . 3_656 ?
O1W Cd1 O3 136.76(19) . 1_545 ?
O1W Cd1 O5 103.1(2) . 2_545 ?
O1W Cd1 C22 109.1(2) . 1_545 ?
C1 O2 Cd1 118.4(5) . 3_656 ?
C22 O3 Cd1 87.4(5) . 1_565 ?
C10 O5 Cd1 140.1(5) . 2 ?
C22 O4 Cd1 95.8(5) . 1_565 ?
C1 O1 Cd1 105.2(5) . . ?
Cd1 O1W H1WA 111.1 . . ?
Cd1 O1W H1WB 110.5 . . ?
H1WA O1W H1WB 107.8 . . ?
O2 C1 C2 120.4(7) . . ?
O1 C1 O2 120.9(8) . . ?
O1 C1 C2 118.7(7) . . ?
O3 C22 Cd1 64.4(4) . 1_565 ?
O3 C22 C19 120.2(7) . . ?
O4 C22 Cd1 56.6(4) . 1_565 ?
O4 C22 O3 121.0(7) . . ?
O4 C22 C19 118.8(7) . . ?
C19 C22 Cd1 175.4(6) . 1_565 ?
C3 C2 C1 120.3(7) . . ?
C7 C2 C1 121.3(7) . . ?
C7 C2 C3 118.4(7) . . ?
C10 C11 C12 117.7(6) . . ?
C15 C11 C10 116.7(6) . . ?
C15 C11 C12 125.5(7) . . ?
C10 C9 C14 118.1(6) . . ?
C8 C9 C10 116.9(6) . . ?
C8 C9 C14 125.0(7) . . ?
C4 C5 C8 122.4(7) . . ?
C6 C5 C4 117.0(7) . . ?
C6 C5 C8 120.5(7) . . ?
O5 C10 C11 120.2(6) . . ?
O5 C10 C9 120.7(6) . . ?
C9 C10 C11 119.0(6) . . ?
C5 C4 H4 119.2 . . ?
C3 C4 C5 121.6(7) . . ?
C3 C4 H4 119.2 . . ?
C2 C3 H3 119.3 . . ?
C4 C3 C2 121.3(7) . . ?
C4 C3 H3 119.3 . . ?
C2 C7 H7 120.2 . . ?
C6 C7 C2 119.7(7) . . ?
C6 C7 H7 120.2 . . ?
C9 C8 C5 128.8(7) . . ?
C9 C8 H8 115.6 . . ?
C5 C8 H8 115.6 . . ?
C18 C19 C22 118.8(7) . . ?
C18 C19 C20 118.3(7) . . ?
C20 C19 C22 122.8(7) . . ?
C9 C14 H14A 109.2 . . ?
C9 C14 H14B 109.2 . . ?
H14A C14 H14B 107.9 . . ?
C13 C14 C9 111.8(6) . . ?
C13 C14 H14A 109.2 . . ?
C13 C14 H14B 109.2 . . ?
C11 C15 H15 115.7 . . ?
C11 C15 C16 128.6(7) . . ?
C16 C15 H15 115.7 . . ?
C21 C16 C15 121.4(7) . . ?
C21 C16 C17 116.0(7) . . ?
C17 C16 C15 122.4(7) . . ?
C11 C12 H12A 109.1 . . ?
C11 C12 H12B 109.1 . . ?
H12A C12 H12B 107.9 . . ?
C13 C12 C11 112.4(6) . . ?
C13 C12 H12A 109.1 . . ?
C13 C12 H12B 109.1 . . ?
C19 C18 H18 119.2 . . ?
C19 C18 C17 121.7(7) . . ?
C17 C18 H18 119.2 . . ?
C16 C21 H21 118.9 . . ?
C20 C21 C16 122.1(7) . . ?
C20 C21 H21 118.9 . . ?
C19 C20 H20 119.6 . . ?
C21 C20 C19 120.9(8) . . ?
C21 C20 H20 119.6 . . ?
C5 C6 H6 119.0 . . ?
C7 C6 C5 122.0(7) . . ?
C7 C6 H6 119.0 . . ?
C14 C13 C12 112.5(8) . . ?
C14 C13 H13A 109.1 . . ?
C14 C13 H13B 109.1 . . ?
C12 C13 H13A 109.1 . . ?
C12 C13 H13B 109.1 . . ?
H13A C13 H13B 107.8 . . ?
C16 C17 H17 119.5 . . ?
C18 C17 C16 120.9(7) . . ?
C18 C17 H17 119.5 . . ?

loop_
_geom_bond_atom_site_label_1
_geom_bond_atom_site_label_2
_geom_bond_distance
_geom_bond_site_symmetry_2
_geom_bond_publ_flag
Cd1 O2 2.348(6) 3_656 ?
Cd1 O3 2.425(5) 1_545 ?
Cd1 O5 2.479(6) 2_545 ?
Cd1 O4 2.253(6) 1_545 ?
Cd1 O1 2.204(6) . ?
Cd1 O1W 2.272(6) . ?
Cd1 C22 2.686(8) 1_545 ?
O2 Cd1 2.348(6) 3_656 ?
O2 C1 1.278(10) . ?
O3 Cd1 2.425(5) 1_565 ?
O3 C22 1.270(10) . ?
O5 Cd1 2.479(6) 2 ?
O5 C10 1.229(9) . ?
O4 Cd1 2.253(6) 1_565 ?
O4 C22 1.252(10) . ?
O1 C1 1.263(10) . ?
O1W H1WA 0.8776 . ?
O1W H1WB 0.8776 . ?
C1 C2 1.487(10) . ?
C22 Cd1 2.686(8) 1_565 ?
C22 C19 1.488(10) . ?
C2 C3 1.399(11) . ?
C2 C7 1.387(11) . ?
C11 C10 1.490(9) . ?
C11 C15 1.340(11) . ?
C11 C12 1.512(10) . ?
C9 C10 1.489(9) . ?
C9 C8 1.343(10) . ?
C9 C14 1.499(10) . ?
C5 C4 1.397(11) . ?
C5 C8 1.464(10) . ?
C5 C6 1.394(11) . ?
C4 H4 0.9300 . ?
C4 C3 1.348(11) . ?
C3 H3 0.9300 . ?
C7 H7 0.9300 . ?
C7 C6 1.381(11) . ?
C8 H8 0.9300 . ?
C19 C18 1.370(11) . ?
C19 C20 1.388(11) . ?
C14 H14A 0.9700 . ?
C14 H14B 0.9700 . ?
C14 C13 1.495(11) . ?
C15 H15 0.9300 . ?
C15 C16 1.451(11) . ?
C16 C21 1.403(11) . ?
C16 C17 1.415(11) . ?
C12 H12A 0.9700 . ?
C12 H12B 0.9700 . ?
C12 C13 1.507(11) . ?
C18 H18 0.9300 . ?
C18 C17 1.378(11) . ?
C21 H21 0.9300 . ?
C21 C20 1.366(11) . ?
C20 H20 0.9300 . ?
C6 H6 0.9300 . ?
C13 H13A 0.9700 . ?
C13 H13B 0.9700 . ?
C17 H17 0.9300 . ?

loop_
_geom_torsion_atom_site_label_1
_geom_torsion_atom_site_label_2
_geom_torsion_atom_site_label_3
_geom_torsion_atom_site_label_4
_geom_torsion
_geom_torsion_site_symmetry_1
_geom_torsion_site_symmetry_2
_geom_torsion_site_symmetry_3
_geom_torsion_site_symmetry_4
_geom_torsion_publ_flag
Cd1 O2 C1 O1 96.0(8) 3_656 . . . ?
Cd1 O2 C1 C2 -83.0(7) 3_656 . . . ?
Cd1 O3 C22 O4 0.4(7) 1_565 . . . ?
Cd1 O3 C22 C19 179.6(6) 1_565 . . . ?
Cd1 O5 C10 C11 92.5(8) 2 . . . ?
Cd1 O5 C10 C9 -89.9(9) 2 . . . ?
Cd1 O4 C22 O3 -0.5(8) 1_565 . . . ?
Cd1 O4 C22 C19 -179.6(6) 1_565 . . . ?
Cd1 O1 C1 O2 6.6(9) . . . . ?
Cd1 O1 C1 C2 -174.4(5) . . . . ?
O2 C1 C2 C3 176.1(7) . . . . ?
O2 C1 C2 C7 -5.6(11) . . . . ?
O3 C22 C19 C18 174.2(8) . . . . ?
O3 C22 C19 C20 -2.4(12) . . . . ?
O4 C22 C19 C18 -6.6(11) . . . . ?
O4 C22 C19 C20 176.8(8) . . . . ?
O1 C1 C2 C3 -2.9(11) . . . . ?
O1 C1 C2 C7 175.4(7) . . . . ?
C1 C2 C3 C4 178.2(8) . . . . ?
C1 C2 C7 C6 -177.3(7) . . . . ?
C22 C19 C18 C17 -174.9(8) . . . . ?
C22 C19 C20 C21 176.8(8) . . . . ?
C2 C7 C6 C5 -1.5(13) . . . . ?
C11 C15 C16 C21 -149.1(8) . . . . ?
C11 C15 C16 C17 35.3(13) . . . . ?
C11 C12 C13 C14 55.0(10) . . . . ?
C9 C14 C13 C12 -56.5(10) . . . . ?
C5 C4 C3 C2 -0.3(13) . . . . ?
C10 C11 C15 C16 -178.2(8) . . . . ?
C10 C11 C12 C13 -34.6(10) . . . . ?
C10 C9 C8 C5 176.7(7) . . . . ?
C10 C9 C14 C13 37.9(10) . . . . ?
C4 C5 C8 C9 -34.3(13) . . . . ?
C4 C5 C6 C7 1.1(12) . . . . ?
C3 C2 C7 C6 1.0(12) . . . . ?
C7 C2 C3 C4 -0.1(12) . . . . ?
C8 C9 C10 O5 -17.7(11) . . . . ?
C8 C9 C10 C11 159.9(7) . . . . ?
C8 C9 C14 C13 -140.5(8) . . . . ?
C8 C5 C4 C3 -176.6(8) . . . . ?
C8 C5 C6 C7 177.6(8) . . . . ?
C19 C18 C17 C16 -2.0(14) . . . . ?
C14 C9 C10 O5 163.7(7) . . . . ?
C14 C9 C10 C11 -18.6(10) . . . . ?
C14 C9 C8 C5 -4.9(14) . . . . ?
C15 C11 C10 O5 18.5(11) . . . . ?
C15 C11 C10 C9 -159.1(7) . . . . ?
C15 C11 C12 C13 141.0(8) . . . . ?
C15 C16 C21 C20 -173.9(8) . . . . ?
C15 C16 C17 C18 175.8(8) . . . . ?
C16 C21 C20 C19 -2.1(14) . . . . ?
C12 C11 C10 O5 -165.4(7) . . . . ?
C12 C11 C10 C9 16.9(10) . . . . ?
C12 C11 C15 C16 6.1(13) . . . . ?
C18 C19 C20 C21 0.2(13) . . . . ?
C21 C16 C17 C18 0.1(13) . . . . ?
C20 C19 C18 C17 1.8(14) . . . . ?
C6 C5 C4 C3 -0.2(12) . . . . ?
C6 C5 C8 C9 149.5(8) . . . . ?
C17 C16 C21 C20 1.9(13) . . . . ?
